data_7047730
loop_
_publ_author_name
'Bakthavachalam, K.'
'Dutta, Sayan'
'C, Arivazhagan'
'Raghavendra, Beesam'
'Haridas, Anagha'
'Sen, Sakya S.'
'Koley, Debasis'
'Ghosh, Sundargopal'

_publ_section_title
;
 Cyclometallation of a germylene ligand by concerted
 metalation-deprotonation of a methyl group.
;
_journal_issue 44
_journal_name_full 'Dalton transactions (Cambridge, England : 2003)'
_journal_page_first 15835
_journal_page_last 15844
_journal_paper_doi 10.1039/c8dt03166e
_journal_volume 47
_journal_year 2018
_chemical_formula_moiety 'C17 H24 Cl Ge N O'
_chemical_formula_sum 'C17 H24 Cl Ge N O'
_chemical_formula_weight 366.41
_space_group_crystal_system trigonal
_space_group_IT_number 145
_space_group_name_Hall 'P 32'
_space_group_name_H-M_alt 'P 32'
_symmetry_space_group_name_Hall 'P 32'
_symmetry_space_group_name_H-M 'P 32'
_atom_sites_solution_hydrogens geom
_atom_sites_solution_primary direct
_audit_creation_date 2018-05-03
_audit_creation_method
;
Olex2 1.2
(compiled 2017.08.10 svn.r3458 for OlexSys, GUI svn.r5381)
;
_audit_update_record
;
2018-05-03 deposited with the CCDC.
2018-10-08 downloaded from the CCDC.
;
_cell_angle_alpha 90
_cell_angle_beta 90
_cell_angle_gamma 120
_cell_formula_units_Z 3
_cell_length_a 12.2217(5)
_cell_length_b 12.2217(5)
_cell_length_c 10.6077(7)
_cell_measurement_reflns_used 1510
_cell_measurement_temperature 298(2)
_cell_measurement_theta_max 29.1038
_cell_measurement_theta_min 3.8425
_cell_volume 1372.19(12)
_computing_cell_refinement
;
CrysAlisPro, Agilent Technologies,
Version 1.171.36.21 (release 14-08-2012 CrysAlis171 .NET)
(compiled Sep 14 2012,17:21:16)
;
_computing_data_collection
;
CrysAlisPro, Agilent Technologies,
Version 1.171.36.21 (release 14-08-2012 CrysAlis171 .NET)
(compiled Sep 14 2012,17:21:16)
;
_computing_data_reduction
;
CrysAlisPro, Agilent Technologies,
Version 1.171.36.21 (release 14-08-2012 CrysAlis171 .NET)
(compiled Sep 14 2012,17:21:16)
;
_computing_molecular_graphics 'Olex2 (Dolomanov et al., 2009)'
_computing_publication_material 'Olex2 (Dolomanov et al., 2009)'
_computing_structure_refinement 'ShelXL (Sheldrick, 2015)'
_computing_structure_solution 'ShelXS (Sheldrick, 2008)'
_diffrn_ambient_temperature 298(2)
_diffrn_detector_area_resol_mean 15.9821
_diffrn_measured_fraction_theta_full 0.994
_diffrn_measured_fraction_theta_max 0.868
_diffrn_measurement_details
;
#__ type_ start__ end____ width___ exp.time_
  1 omega  -88.00  -60.00   1.0000   11.9900
omega____ theta____ kappa____ phi______ frames
    -      -17.4178 -178.0000  150.0000 28

#__ type_ start__ end____ width___ exp.time_
  2 omega  -73.00  -43.00   1.0000   11.9900
omega____ theta____ kappa____ phi______ frames
    -      -17.4178  -19.0000   30.0000 30

#__ type_ start__ end____ width___ exp.time_
  3 omega  -18.00   22.00   1.0000   11.9900
omega____ theta____ kappa____ phi______ frames
    -      -17.4178  -19.0000   30.0000 40

#__ type_ start__ end____ width___ exp.time_
  4 omega  -81.00   -2.00   1.0000   11.9900
omega____ theta____ kappa____ phi______ frames
    -      -17.4178  -57.0000 -180.0000 79

#__ type_ start__ end____ width___ exp.time_
  5 omega  -24.00    1.00   1.0000   11.9900
omega____ theta____ kappa____ phi______ frames
    -      -17.4178  -99.0000  -90.0000 25
;
_diffrn_measurement_device_type 'Xcalibur, Eos'
_diffrn_measurement_method '\w scans'
_diffrn_orient_matrix_UB_11 -0.0346778000
_diffrn_orient_matrix_UB_12 0.0259034000
_diffrn_orient_matrix_UB_13 0.0281215000
_diffrn_orient_matrix_UB_21 -0.0051210000
_diffrn_orient_matrix_UB_22 -0.0332875000
_diffrn_orient_matrix_UB_23 0.0565225000
_diffrn_orient_matrix_UB_31 0.0571020000
_diffrn_orient_matrix_UB_32 0.0520713000
_diffrn_orient_matrix_UB_33 0.0220955000
_diffrn_radiation_monochromator graphite
_diffrn_radiation_type MoK\a
_diffrn_radiation_wavelength 0.71073
_diffrn_reflns_av_R_equivalents 0.0390
_diffrn_reflns_av_unetI/netI 0.0662
_diffrn_reflns_Laue_measured_fraction_full 0.994
_diffrn_reflns_Laue_measured_fraction_max 0.868
_diffrn_reflns_limit_h_max 13
_diffrn_reflns_limit_h_min -16
_diffrn_reflns_limit_k_max 16
_diffrn_reflns_limit_k_min -16
_diffrn_reflns_limit_l_max 12
_diffrn_reflns_limit_l_min -13
_diffrn_reflns_number 5344
_diffrn_reflns_point_group_measured_fraction_full 0.872
_diffrn_reflns_point_group_measured_fraction_max 0.720
_diffrn_reflns_theta_full 25.000
_diffrn_reflns_theta_max 29.168
_diffrn_reflns_theta_min 3.850
_diffrn_source 'Enhance (Mo) X-ray Source'
_exptl_absorpt_coefficient_mu 1.819
_exptl_absorpt_correction_T_max 1.00000
_exptl_absorpt_correction_T_min 0.66179
_exptl_absorpt_correction_type multi-scan
_exptl_absorpt_process_details
;
CrysAlisPro, Agilent Technologies,
Version 1.171.36.21 (release 14-08-2012 CrysAlis171 .NET)
(compiled Sep 14 2012,17:21:16)
Empirical absorption correction using spherical harmonics,
 implemented in SCALE3 ABSPACK scaling algorithm.
;
_exptl_crystal_colour 'clear colourless'
_exptl_crystal_colour_lustre clear
_exptl_crystal_colour_primary colourless
_exptl_crystal_density_diffrn 1.330
_exptl_crystal_density_method 'not measured'
_exptl_crystal_description block
_exptl_crystal_F_000 570
_exptl_crystal_size_max 0.65
_exptl_crystal_size_mid 0.6
_exptl_crystal_size_min 0.08
_refine_diff_density_max 0.501
_refine_diff_density_min -0.486
_refine_diff_density_rms 0.059
_refine_ls_abs_structure_details
;
 Flack x determined using 925 quotients [(I+)-(I-)]/[(I+)+(I-)]
 (Parsons, Flack and Wagner, Acta Cryst. B69 (2013) 249-259).
;
_refine_ls_abs_structure_Flack -0.003(18)
_refine_ls_extinction_method none
_refine_ls_goodness_of_fit_ref 1.004
_refine_ls_hydrogen_treatment constr
_refine_ls_matrix_type full
_refine_ls_number_parameters 196
_refine_ls_number_reflns 3555
_refine_ls_number_restraints 1
_refine_ls_restrained_S_all 1.004
_refine_ls_R_factor_all 0.0687
_refine_ls_R_factor_gt 0.0497
_refine_ls_shift/su_max 0.000
_refine_ls_shift/su_mean 0.000
_refine_ls_structure_factor_coef Fsqd
_refine_ls_weighting_details 'w=1/[\s^2^(Fo^2^)+(0.0580P)^2^] where P=(Fo^2^+2Fc^2^)/3'
_refine_ls_weighting_scheme calc
_refine_ls_wR_factor_gt 0.1088
_refine_ls_wR_factor_ref 0.1235
_reflns_Friedel_coverage 0.657
_reflns_Friedel_fraction_full 0.750
_reflns_Friedel_fraction_max 0.571
_reflns_number_gt 2793
_reflns_number_total 3555
_reflns_threshold_expression 'I > 2\s(I)'
_cod_data_source_file c8dt03166e2.cif
_cod_data_source_block ndr-brg-gei-g
_cod_depositor_comments 'Adding full bibliography for 7047730--7047732.cif.'
_cod_original_cell_volume 1372.20(15)
_cod_database_code 7047730
_shelx_shelxl_version_number 2018/3
_chemical_oxdiff_formula 'C21 H9 N4 O3 Ge1'
_chemical_oxdiff_usercomment 'COLOURLESS PLATE, 298K, 0.65 0.6 0.08'
_shelx_space_group_comment
;
The symmetry employed for this shelxl refinement is uniquely defined
by the following loop, which should always be used as a source of
symmetry information in preference to the above space-group names.
They are only intended as comments.
;
_shelx_estimated_absorpt_t_max 0.868
_shelx_estimated_absorpt_t_min 0.384
_reflns_odcompleteness_completeness 99.31
_reflns_odcompleteness_iscentric 1
_reflns_odcompleteness_theta 26.32
_olex2_refinement_description
;
1. Fixed Uiso
 At 1.2 times of:
  All C(H) groups
 At 1.5 times of:
  All C(H,H,H) groups
2.a Ternary CH refined with riding coordinates:
 C16(H16), C13(H13)
2.b Aromatic/amide H refined with riding coordinates:
 C9(H9), C10(H10), C11(H11), C3(H3)
2.c Idealised Me refined as rotating group:
 C18(H18A,H18B,H18C), C1(H1A,H1B,H1C), C5(H5A,H5B,H5C), C14(H14A,H14B,H14C),
 C17(H17A,H17B,H17C), C15(H15A,H15B,H15C)
;
_olex2_submission_special_instructions 'No special instructions were received'

loop_
_space_group_symop_operation_xyz
'x, y, z'
'-y, x-y, z+2/3'
'-x+y, -x, z+1/3'

loop_
_atom_site_label
_atom_site_type_symbol
_atom_site_fract_x
_atom_site_fract_y
_atom_site_fract_z
_atom_site_U_iso_or_equiv
_atom_site_adp_type
_atom_site_occupancy
_atom_site_site_symmetry_order
_atom_site_calc_flag
_atom_site_refinement_flags_posn
Ge1 Ge 0.16992(7) 0.78382(6) 0.19749(8) 0.0598(3) Uani 1 1 d .
Cl1 Cl 0.0708(3) 0.7881(2) 0.0141(2) 0.0848(8) Uani 1 1 d .
O1 O 0.1696(5) 0.9272(5) 0.2670(5) 0.0609(14) Uani 1 1 d .
N1 N 0.0100(4) 0.6692(4) 0.2917(5) 0.0357(11) Uani 1 1 d .
C7 C -0.0053(5) 0.5472(5) 0.3238(6) 0.0340(12) Uani 1 1 d .
C12 C 0.0445(6) 0.5358(6) 0.4391(6) 0.0425(14) Uani 1 1 d .
C2 C 0.0684(7) 0.9313(6) 0.2998(7) 0.0506(16) Uani 1 1 d .
C18 C -0.0396(10) 0.4513(10) 0.0033(9) 0.084(3) Uani 1 1 d .
H18A H 0.048423 0.511232 0.015229 0.125 Uiso 1 1 calc GR
H18B H -0.068148 0.469965 -0.073807 0.125 Uiso 1 1 calc GR
H18C H -0.051390 0.367621 -0.001094 0.125 Uiso 1 1 calc GR
C9 C -0.0698(8) 0.3334(6) 0.2712(8) 0.0595(19) Uani 1 1 d .
H9 H -0.107635 0.265129 0.216205 0.071 Uiso 1 1 calc R
C1 C 0.0929(10) 1.0627(7) 0.3229(9) 0.077(3) Uani 1 1 d .
H1A H 0.157041 1.102530 0.386319 0.115 Uiso 1 1 calc GR
H1B H 0.016579 1.059157 0.351099 0.115 Uiso 1 1 calc GR
H1C H 0.120890 1.110522 0.246185 0.115 Uiso 1 1 calc GR
C5 C -0.1931(7) 0.6078(7) 0.3887(8) 0.061(2) Uani 1 1 d .
H5A H -0.230482 0.530746 0.340944 0.092 Uiso 1 1 calc GR
H5B H -0.250129 0.640356 0.391152 0.092 Uiso 1 1 calc GR
H5C H -0.176646 0.591352 0.473037 0.092 Uiso 1 1 calc GR
C4 C -0.0707(6) 0.7035(6) 0.3274(6) 0.0377(13) Uani 1 1 d .
C16 C -0.1148(7) 0.4594(7) 0.1129(6) 0.0497(16) Uani 1 1 d .
H16 H -0.104526 0.544237 0.111077 0.060 Uiso 1 1 calc R
C8 C -0.0626(6) 0.4464(6) 0.2370(6) 0.0425(15) Uani 1 1 d .
C14 C 0.2497(9) 0.6901(11) 0.5400(11) 0.099(4) Uani 1 1 d .
H14A H 0.262931 0.626179 0.577605 0.149 Uiso 1 1 calc GR
H14B H 0.289935 0.765297 0.590576 0.149 Uiso 1 1 calc GR
H14C H 0.285287 0.708640 0.456783 0.149 Uiso 1 1 calc GR
C10 C -0.0227(9) 0.3193(7) 0.3842(8) 0.064(2) Uani 1 1 d .
H10 H -0.029041 0.242453 0.404948 0.077 Uiso 1 1 calc R
C11 C 0.0336(7) 0.4195(7) 0.4660(7) 0.0541(18) Uani 1 1 d .
H11 H 0.065562 0.409250 0.541874 0.065 Uiso 1 1 calc R
C3 C -0.0458(7) 0.8285(7) 0.3174(6) 0.0459(15) Uani 1 1 d .
H3 H -0.114436 0.841350 0.323612 0.055 Uiso 1 1 calc R
C13 C 0.1078(7) 0.6426(7) 0.5323(6) 0.0540(17) Uani 1 1 d .
H13 H 0.098014 0.712571 0.500524 0.065 Uiso 1 1 calc R
C17 C -0.2558(9) 0.3657(10) 0.0992(9) 0.095(4) Uani 1 1 d .
H17A H -0.286326 0.382823 0.022569 0.142 Uiso 1 1 calc GR
H17B H -0.300363 0.373937 0.169674 0.142 Uiso 1 1 calc GR
H17C H -0.269366 0.281244 0.096559 0.142 Uiso 1 1 calc GR
C15 C 0.0477(12) 0.6088(11) 0.6636(9) 0.098(3) Uani 1 1 d .
H15A H -0.042373 0.570120 0.655939 0.146 Uiso 1 1 calc GR
H15B H 0.079480 0.684178 0.713477 0.146 Uiso 1 1 calc GR
H15C H 0.068365 0.551004 0.703553 0.146 Uiso 1 1 calc GR

loop_
_atom_site_aniso_label
_atom_site_aniso_U_11
_atom_site_aniso_U_22
_atom_site_aniso_U_33
_atom_site_aniso_U_23
_atom_site_aniso_U_13
_atom_site_aniso_U_12
Ge1 0.0493(4) 0.0448(4) 0.0896(6) 0.0163(4) 0.0289(4) 0.0268(4)
Cl1 0.135(2) 0.0556(12) 0.0584(11) 0.0153(10) 0.0257(13) 0.0438(13)
O1 0.050(3) 0.041(3) 0.087(4) 0.006(2) 0.013(3) 0.019(2)
N1 0.034(2) 0.035(3) 0.040(3) 0.003(2) 0.005(2) 0.018(2)
C7 0.031(3) 0.032(3) 0.040(3) 0.003(3) 0.003(2) 0.017(2)
C12 0.040(3) 0.043(3) 0.045(3) 0.004(3) 0.003(3) 0.021(3)
C2 0.066(5) 0.043(4) 0.049(4) 0.003(3) 0.005(3) 0.032(3)
C18 0.106(8) 0.093(7) 0.057(5) -0.010(5) 0.005(5) 0.054(6)
C9 0.074(5) 0.036(3) 0.069(5) -0.013(3) -0.013(4) 0.028(4)
C1 0.102(7) 0.048(4) 0.088(6) 0.005(4) 0.017(6) 0.043(5)
C5 0.045(4) 0.057(5) 0.079(5) 0.010(4) 0.019(4) 0.024(3)
C4 0.033(3) 0.044(3) 0.037(3) -0.001(3) 0.001(3) 0.020(3)
C16 0.048(4) 0.049(4) 0.045(4) -0.002(3) -0.004(3) 0.020(3)
C8 0.042(3) 0.035(3) 0.047(4) -0.002(3) -0.002(3) 0.016(3)
C14 0.060(5) 0.112(9) 0.102(8) -0.031(6) -0.016(6) 0.026(6)
C10 0.084(6) 0.046(4) 0.074(6) 0.008(4) 0.000(5) 0.040(4)
C11 0.058(4) 0.053(4) 0.057(4) 0.015(4) -0.001(4) 0.032(4)
C3 0.050(4) 0.048(4) 0.053(4) 0.002(3) 0.006(3) 0.034(3)
C13 0.060(4) 0.057(4) 0.045(4) -0.006(3) -0.012(3) 0.029(4)
C17 0.066(6) 0.106(7) 0.065(5) 0.013(6) -0.023(5) 0.007(5)
C15 0.121(9) 0.109(8) 0.056(5) -0.008(5) 0.014(5) 0.053(7)

loop_
_atom_type_symbol
_atom_type_description
_atom_type_scat_dispersion_real
_atom_type_scat_dispersion_imag
_atom_type_scat_source
C C 0.0033 0.0016 'International Tables Vol C Tables 4.2.6.8 and 6.1.1.4'
H H 0.0000 0.0000 'International Tables Vol C Tables 4.2.6.8 and 6.1.1.4'
Cl Cl 0.1484 0.1585 'International Tables Vol C Tables 4.2.6.8 and 6.1.1.4'
Ge Ge 0.1547 1.8001 'International Tables Vol C Tables 4.2.6.8 and 6.1.1.4'
N N 0.0061 0.0033 'International Tables Vol C Tables 4.2.6.8 and 6.1.1.4'
O O 0.0106 0.0060 'International Tables Vol C Tables 4.2.6.8 and 6.1.1.4'

loop_
_geom_angle_atom_site_label_1
_geom_angle_atom_site_label_2
_geom_angle_atom_site_label_3
_geom_angle
O1 Ge1 Cl1 93.61(18)
O1 Ge1 N1 90.0(2)
N1 Ge1 Cl1 95.52(16)
C2 O1 Ge1 125.1(4)
C7 N1 Ge1 114.5(3)
C4 N1 Ge1 123.2(4)
C4 N1 C7 122.2(5)
C12 C7 N1 117.9(5)
C12 C7 C8 122.2(5)
C8 C7 N1 119.8(5)
C7 C12 C13 123.1(6)
C11 C12 C7 117.1(6)
C11 C12 C13 119.8(6)
O1 C2 C1 113.5(7)
O1 C2 C3 124.0(6)
C3 C2 C1 122.5(7)
C10 C9 C8 122.0(7)
N1 C4 C5 119.4(6)
N1 C4 C3 122.6(6)
C3 C4 C5 117.9(6)
C18 C16 C17 111.8(8)
C8 C16 C18 111.2(7)
C8 C16 C17 112.6(6)
C7 C8 C16 122.0(6)
C9 C8 C7 117.1(6)
C9 C8 C16 120.9(6)
C11 C10 C9 119.6(6)
C10 C11 C12 122.1(6)
C2 C3 C4 125.9(6)
C12 C13 C14 110.9(7)
C12 C13 C15 113.2(7)
C15 C13 C14 110.7(8)

loop_
_geom_bond_atom_site_label_1
_geom_bond_atom_site_label_2
_geom_bond_distance
Ge1 Cl1 2.306(3)
Ge1 O1 1.902(5)
Ge1 N1 2.011(5)
O1 C2 1.311(8)
N1 C7 1.448(7)
N1 C4 1.306(7)
C7 C12 1.404(9)
C7 C8 1.411(9)
C12 C11 1.389(9)
C12 C13 1.506(9)
C2 C1 1.499(10)
C2 C3 1.344(10)
C18 C16 1.517(12)
C9 C8 1.387(10)
C9 C10 1.377(11)
C5 C4 1.510(9)
C4 C3 1.404(9)
C16 C8 1.506(10)
C16 C17 1.526(11)
C14 C13 1.532(12)
C10 C11 1.372(11)
C13 C15 1.532(12)
